data_7245573
loop_
_publ_author_name
'Al-Rashdi, Kamelah S.'
'Babgi, Bandar A.'
'Ali, Ehab M. M.'
'Davaasuren, Bambar'
'Jedidi, Abdesslem'
'Emwas, Abdul-Hamid M.'
'Alrayyani, Maymounah A.'
'Jaremko, Mariusz'
'Humphrey, Mark G.'
'Hussien, Mostafa A.'

_publ_section_title
;
 Tuning the anticancer properties of Pt(ii) complexes via structurally
 flexible N-(2-picolyl)salicylimine ligands
;
_journal_issue 42
_journal_name_full 'RSC Advances'
_journal_page_first 27582
_journal_page_last 27595
_journal_paper_doi 10.1039/D2RA04992A
_journal_volume 12
_journal_year 2022
_chemical_formula_moiety 'C15 H15 Cl N2 O2 Pt, H2 O'
_chemical_formula_sum 'C15 H17 Cl N2 O3 Pt'
_chemical_formula_weight 503.84
_space_group_crystal_system monoclinic
_space_group_IT_number 14
_space_group_name_Hall '-P 2yn'
_space_group_name_H-M_alt 'P 1 21/n 1'
_atom_sites_solution_hydrogens mixed
_atom_sites_solution_primary dual
_audit_creation_date 2022-03-24
_audit_creation_method
;
Olex2 1.5
(compiled 2021.12.09 svn.r5202d8cf for OlexSys, GUI svn.r6439)
;
_audit_update_record
;
2022-03-24 deposited with the CCDC.	2022-09-18 downloaded from the CCDC.
;
_cell_angle_alpha 90
_cell_angle_beta 97.288(2)
_cell_angle_gamma 90
_cell_formula_units_Z 4
_cell_length_a 6.6651(3)
_cell_length_b 22.2825(12)
_cell_length_c 10.6562(6)
_cell_measurement_reflns_used 9835
_cell_measurement_temperature 120.00
_cell_measurement_theta_max 33.2
_cell_measurement_theta_min 2.66
_cell_volume 1569.82(14)
_computing_molecular_graphics 'Olex2 1.5 (Dolomanov et al., 2009)'
_computing_publication_material 'Olex2 1.5 (Dolomanov et al., 2009)'
_computing_structure_refinement 'SHELXL 2018/3 (Sheldrick, 2015)'
_computing_structure_solution 'SHELXT 2018/2 (Sheldrick, 2018)'
_diffrn_ambient_temperature 120.00
_diffrn_detector 'Bruker APEX2 area detector'
_diffrn_detector_area_resol_mean 7.9
_diffrn_detector_type 'CCD area detector'
_diffrn_measured_fraction_theta_full 0.991
_diffrn_measured_fraction_theta_max 0.986
_diffrn_measurement_device 'three-circle diffractometer'
_diffrn_measurement_device_type 'Bruker APEX-II CCD'
_diffrn_measurement_method '\w and \f scans'
_diffrn_radiation_monochromator 'mirror optics'
_diffrn_radiation_probe x-ray
_diffrn_radiation_type MoK\a
_diffrn_radiation_wavelength 0.71073
_diffrn_reflns_av_R_equivalents 0.0300
_diffrn_reflns_av_unetI/netI 0.0191
_diffrn_reflns_Laue_measured_fraction_full 0.991
_diffrn_reflns_Laue_measured_fraction_max 0.986
_diffrn_reflns_limit_h_max 8
_diffrn_reflns_limit_h_min -8
_diffrn_reflns_limit_k_max 29
_diffrn_reflns_limit_k_min -29
_diffrn_reflns_limit_l_max 14
_diffrn_reflns_limit_l_min -14
_diffrn_reflns_number 26214
_diffrn_reflns_point_group_measured_fraction_full 0.991
_diffrn_reflns_point_group_measured_fraction_max 0.986
_diffrn_reflns_theta_full 25.242
_diffrn_reflns_theta_max 28.337
_diffrn_reflns_theta_min 2.656
_diffrn_source 'microfocus sealed X-ray tube'
_diffrn_source_current 1.0
_diffrn_source_power 0.05
_diffrn_source_type 'Incoatec I\ms'
_diffrn_source_voltage 50.0
_diffrn_standards_number 0
_exptl_absorpt_coefficient_mu 9.122
_exptl_absorpt_correction_T_max 0.7457
_exptl_absorpt_correction_T_min 0.4138
_exptl_absorpt_correction_type multi-scan
_exptl_absorpt_process_details
;
SADABS-2016/2 (Bruker,2016/2) was used for absorption correction.
wR2(int) was 0.1020 before and 0.0453 after correction.
The Ratio of minimum to maximum transmission is 0.5549.
The \l/2 correction factor is Not present.
;
_exptl_crystal_colour 'clear yellow'
_exptl_crystal_colour_lustre clear
_exptl_crystal_colour_primary yellow
_exptl_crystal_density_diffrn 2.132
_exptl_crystal_description prism
_exptl_crystal_F_000 960
_exptl_crystal_size_max 0.313
_exptl_crystal_size_mid 0.097
_exptl_crystal_size_min 0.086
_refine_diff_density_max 0.813
_refine_diff_density_min -0.563
_refine_diff_density_rms 0.094
_refine_ls_extinction_coef 0.00217(18)
_refine_ls_extinction_expression Fc^*^=kFc[1+0.001xFc^2^\l^3^/sin(2\q)]^-1/4^
_refine_ls_extinction_method 'SHELXL-2018/3 (Sheldrick 2018)'
_refine_ls_goodness_of_fit_ref 1.203
_refine_ls_hydrogen_treatment constr
_refine_ls_matrix_type full
_refine_ls_number_parameters 204
_refine_ls_number_reflns 3851
_refine_ls_number_restraints 0
_refine_ls_restrained_S_all 1.203
_refine_ls_R_factor_all 0.0187
_refine_ls_R_factor_gt 0.0171
_refine_ls_shift/su_max 0.002
_refine_ls_shift/su_mean 0.000
_refine_ls_structure_factor_coef Fsqd
_refine_ls_weighting_details 'w=1/[\s^2^(Fo^2^)+2.0858P] where P=(Fo^2^+2Fc^2^)/3'
_refine_ls_weighting_scheme calc
_refine_ls_wR_factor_gt 0.0353
_refine_ls_wR_factor_ref 0.0360
_reflns_Friedel_coverage 0.000
_reflns_number_gt 3666
_reflns_number_total 3851
_reflns_threshold_expression 'I > 2\s(I)'
_cod_data_source_file d2ra04992a2.cif
_cod_data_source_block pt_l5_a_0m_a
_cod_database_code 7245573
_shelx_shelxl_version_number 2018/3
_shelx_space_group_comment
;
The symmetry employed for this shelxl refinement is uniquely defined
by the following loop, which should always be used as a source of
symmetry information in preference to the above space-group names.
They are only intended as comments.
;
_shelx_estimated_absorpt_t_max 0.508
_shelx_estimated_absorpt_t_min 0.162
_olex2_refinement_description
;
1. Fixed Uiso
 At 1.2 times of:
  All C(H) groups, All C(H,H) groups
 At 1.5 times of:
  All C(H,H,H) groups, All O(H,H) groups
2.a Free rotating group:
 O4(H4A,H4B)
2.b Secondary CH2 refined with riding coordinates:
 C10(H10A,H10B), C8(H8A,H8B)
2.c Aromatic/amide H refined with riding coordinates:
 C1(H1), C6(H6), C5(H5), C7(H7), C12(H12), C15(H15), C14(H14), C13(H13)
2.d Idealised Me refined as rotating group:
 C9(H9A,H9B,H9C)
;
_olex2_submission_special_instructions 'No special instructions were received'

loop_
_space_group_symop_operation_xyz
'x, y, z'
'-x+1/2, y+1/2, -z+1/2'
'-x, -y, -z'
'x-1/2, -y-1/2, z-1/2'

loop_
_atom_site_label
_atom_site_type_symbol
_atom_site_fract_x
_atom_site_fract_y
_atom_site_fract_z
_atom_site_U_iso_or_equiv
_atom_site_adp_type
_atom_site_occupancy
_atom_site_site_symmetry_order
_atom_site_calc_flag
_atom_site_refinement_flags_posn
_atom_site_refinement_flags_adp
_atom_site_refinement_flags_occupancy
_atom_site_disorder_assembly
_atom_site_disorder_group
Pt1 Pt 0.73548(2) 0.47807(2) 0.45233(2) 0.01533(5) Uani 1 1 d . . . . .
Cl1 Cl 0.68574(10) 0.41248(3) 0.28117(6) 0.02326(13) Uani 1 1 d . . . . .
O4 O 0.8442(4) 0.29287(9) 0.4186(2) 0.0408(6) Uani 1 1 d G . . . .
H4A H 0.807903 0.302797 0.491415 0.061 Uiso 1 1 d G U . . .
H4B H 0.796603 0.321427 0.367593 0.061 Uiso 1 1 d G U . . .
O2 O 0.7668(3) 0.30395(8) 0.68070(17) 0.0224(4) Uani 1 1 d . . . . .
O1 O 0.7504(3) 0.40604(8) 0.56484(16) 0.0176(3) Uani 1 1 d . . . . .
N2 N 0.7252(3) 0.55258(10) 0.3465(2) 0.0192(4) Uani 1 1 d . . . . .
C1 C 0.7898(4) 0.52189(12) 0.7095(3) 0.0209(5) Uani 1 1 d . . . . .
H1 H 0.803876 0.554294 0.767884 0.025 Uiso 1 1 calc R U . . .
C10 C 0.7649(4) 0.59927(12) 0.5531(3) 0.0247(6) Uani 1 1 d . . . . .
H10A H 0.890548 0.619553 0.590553 0.030 Uiso 1 1 calc R U . . .
H10B H 0.649079 0.619411 0.585143 0.030 Uiso 1 1 calc R U . . .
C11 C 0.7443(4) 0.60433(12) 0.4128(3) 0.0226(5) Uani 1 1 d . . . . .
C3 C 0.7737(3) 0.40946(12) 0.6888(2) 0.0170(5) Uani 1 1 d . . . . .
C2 C 0.7919(4) 0.46305(12) 0.7621(2) 0.0197(5) Uani 1 1 d . . . . .
C8 C 0.7784(5) 0.24655(13) 0.7433(3) 0.0319(7) Uani 1 1 d . . . . .
H8A H 0.663775 0.241526 0.793098 0.038 Uiso 1 1 calc R U . . .
H8B H 0.906302 0.243106 0.801221 0.038 Uiso 1 1 calc R U . . .
C6 C 0.8170(4) 0.40553(14) 0.9571(3) 0.0284(6) Uani 1 1 d . . . . .
H6 H 0.830279 0.404112 1.046893 0.034 Uiso 1 1 calc R U . . .
C5 C 0.8022(4) 0.35239(14) 0.8868(2) 0.0249(6) Uani 1 1 d . . . . .
H5 H 0.806610 0.314848 0.929346 0.030 Uiso 1 1 calc R U . . .
C4 C 0.7814(4) 0.35383(12) 0.7563(2) 0.0197(5) Uani 1 1 d . . . . .
C7 C 0.8123(4) 0.45949(14) 0.8960(3) 0.0251(6) Uani 1 1 d . . . . .
H7 H 0.822956 0.495444 0.944322 0.030 Uiso 1 1 calc R U . . .
C12 C 0.7415(4) 0.65924(13) 0.3519(3) 0.0288(6) Uani 1 1 d . . . . .
H12 H 0.755989 0.695331 0.399643 0.035 Uiso 1 1 calc R U . . .
C9 C 0.7697(7) 0.19972(15) 0.6409(3) 0.0523(10) Uani 1 1 d . . . . .
H9A H 0.640346 0.202750 0.586196 0.078 Uiso 1 1 calc R U . . .
H9B H 0.782238 0.159732 0.679385 0.078 Uiso 1 1 calc R U . . .
H9C H 0.880945 0.206201 0.590462 0.078 Uiso 1 1 calc R U . . .
C15 C 0.7026(4) 0.55451(13) 0.2183(3) 0.0226(5) Uani 1 1 d . . . . .
H15 H 0.690457 0.518047 0.171752 0.027 Uiso 1 1 calc R U . . .
C14 C 0.6970(4) 0.60821(13) 0.1542(3) 0.0284(6) Uani 1 1 d . . . . .
H14 H 0.679148 0.608785 0.064369 0.034 Uiso 1 1 calc R U . . .
C13 C 0.7175(4) 0.66129(13) 0.2216(3) 0.0314(7) Uani 1 1 d . . . . .
H13 H 0.715145 0.698702 0.178739 0.038 Uiso 1 1 calc R U . . .
N1 N 0.7709(3) 0.53581(9) 0.5914(2) 0.0177(4) Uani 1 1 d . . . . .

loop_
_atom_site_aniso_label
_atom_site_aniso_U_11
_atom_site_aniso_U_22
_atom_site_aniso_U_33
_atom_site_aniso_U_23
_atom_site_aniso_U_13
_atom_site_aniso_U_12
Pt1 0.01437(6) 0.01714(6) 0.01496(6) -0.00175(3) 0.00377(3) 0.00010(3)
Cl1 0.0327(3) 0.0230(3) 0.0145(3) -0.0031(2) 0.0045(2) 0.0023(2)
O4 0.0728(18) 0.0214(11) 0.0299(11) -0.0041(9) 0.0130(12) 0.0017(11)
O2 0.0284(10) 0.0207(9) 0.0179(9) 0.0025(7) 0.0017(7) -0.0025(7)
O1 0.0208(9) 0.0187(9) 0.0131(8) -0.0022(7) 0.0016(7) -0.0002(7)
N2 0.0110(9) 0.0214(11) 0.0257(11) 0.0007(9) 0.0045(8) 0.0012(8)
C1 0.0155(12) 0.0252(13) 0.0220(13) -0.0091(10) 0.0027(10) -0.0006(10)
C10 0.0236(13) 0.0185(13) 0.0324(15) -0.0040(11) 0.0047(11) -0.0025(10)
C11 0.0128(11) 0.0227(13) 0.0329(14) 0.0020(11) 0.0055(10) 0.0009(9)
C3 0.0104(10) 0.0256(13) 0.0152(11) -0.0024(10) 0.0025(8) 0.0019(9)
C2 0.0128(11) 0.0276(13) 0.0187(12) -0.0064(10) 0.0013(9) 0.0001(9)
C8 0.0436(18) 0.0246(14) 0.0264(15) 0.0084(12) -0.0004(13) -0.0040(12)
C6 0.0246(14) 0.0459(18) 0.0147(12) -0.0033(12) 0.0020(10) 0.0030(12)
C5 0.0207(13) 0.0363(15) 0.0177(12) 0.0048(11) 0.0028(10) 0.0009(11)
C4 0.0145(11) 0.0276(13) 0.0171(12) -0.0013(10) 0.0019(9) -0.0005(10)
C7 0.0204(13) 0.0367(15) 0.0181(13) -0.0090(11) 0.0019(10) 0.0016(11)
C12 0.0183(13) 0.0222(14) 0.0460(18) 0.0021(12) 0.0049(12) -0.0001(10)
C9 0.096(3) 0.0218(16) 0.0352(18) 0.0080(14) -0.0069(19) -0.0071(18)
C15 0.0165(12) 0.0272(14) 0.0252(13) 0.0034(11) 0.0070(10) 0.0026(10)
C14 0.0193(13) 0.0335(15) 0.0328(15) 0.0100(12) 0.0052(11) 0.0028(11)
C13 0.0192(13) 0.0268(15) 0.0478(19) 0.0158(13) 0.0027(12) -0.0003(11)
N1 0.0120(9) 0.0175(10) 0.0240(11) -0.0024(8) 0.0039(8) 0.0010(7)

loop_
_atom_type_symbol
_atom_type_description
_atom_type_scat_dispersion_real
_atom_type_scat_dispersion_imag
_atom_type_scat_source
C C 0.0033 0.0016 'International Tables Vol C Tables 4.2.6.8 and 6.1.1.4'
H H 0.0000 0.0000 'International Tables Vol C Tables 4.2.6.8 and 6.1.1.4'
Cl Cl 0.1484 0.1585 'International Tables Vol C Tables 4.2.6.8 and 6.1.1.4'
N N 0.0061 0.0033 'International Tables Vol C Tables 4.2.6.8 and 6.1.1.4'
O O 0.0106 0.0060 'International Tables Vol C Tables 4.2.6.8 and 6.1.1.4'
Pt Pt -1.7033 8.3905 'International Tables Vol C Tables 4.2.6.8 and 6.1.1.4'

loop_
_geom_angle_atom_site_label_1
_geom_angle_atom_site_label_2
_geom_angle_atom_site_label_3
_geom_angle
_geom_angle_site_symmetry_1
_geom_angle_site_symmetry_3
_geom_angle_publ_flag
O1 Pt1 Cl1 87.55(5) . . ?
O1 Pt1 N2 177.35(8) . . ?
N2 Pt1 Cl1 95.05(7) . . ?
N1 Pt1 Cl1 177.50(6) . . ?
N1 Pt1 O1 94.69(8) . . ?
N1 Pt1 N2 82.73(9) . . ?
H4A O4 H4B 104.5 . . ?
C4 O2 C8 116.9(2) . . ?
C3 O1 Pt1 123.21(16) . . ?
C11 N2 Pt1 114.79(18) . . ?
C11 N2 C15 119.4(2) . . ?
C15 N2 Pt1 125.80(18) . . ?
C2 C1 H1 116.5 . . ?
N1 C1 H1 116.5 . . ?
N1 C1 C2 126.9(2) . . ?
H10A C10 H10B 108.1 . . ?
C11 C10 H10A 109.6 . . ?
C11 C10 H10B 109.6 . . ?
N1 C10 H10A 109.6 . . ?
N1 C10 H10B 109.6 . . ?
N1 C10 C11 110.3(2) . . ?
N2 C11 C10 116.8(2) . . ?
N2 C11 C12 121.0(3) . . ?
C12 C11 C10 122.2(3) . . ?
O1 C3 C2 126.3(2) . . ?
O1 C3 C4 116.6(2) . . ?
C2 C3 C4 117.1(2) . . ?
C3 C2 C1 124.1(2) . . ?
C7 C2 C1 116.2(2) . . ?
C7 C2 C3 119.7(2) . . ?
O2 C8 H8A 110.4 . . ?
O2 C8 H8B 110.4 . . ?
O2 C8 C9 106.5(2) . . ?
H8A C8 H8B 108.6 . . ?
C9 C8 H8A 110.4 . . ?
C9 C8 H8B 110.4 . . ?
C5 C6 H6 120.2 . . ?
C7 C6 H6 120.2 . . ?
C7 C6 C5 119.6(2) . . ?
C6 C5 H5 119.6 . . ?
C4 C5 C6 120.8(3) . . ?
C4 C5 H5 119.6 . . ?
O2 C4 C3 114.3(2) . . ?
O2 C4 C5 124.4(2) . . ?
C5 C4 C3 121.3(2) . . ?
C2 C7 H7 119.3 . . ?
C6 C7 C2 121.5(3) . . ?
C6 C7 H7 119.3 . . ?
C11 C12 H12 120.2 . . ?
C13 C12 C11 119.7(3) . . ?
C13 C12 H12 120.2 . . ?
C8 C9 H9A 109.5 . . ?
C8 C9 H9B 109.5 . . ?
C8 C9 H9C 109.5 . . ?
H9A C9 H9B 109.5 . . ?
H9A C9 H9C 109.5 . . ?
H9B C9 H9C 109.5 . . ?
N2 C15 H15 119.3 . . ?
N2 C15 C14 121.3(3) . . ?
C14 C15 H15 119.3 . . ?
C15 C14 H14 120.3 . . ?
C15 C14 C13 119.5(3) . . ?
C13 C14 H14 120.3 . . ?
C12 C13 C14 119.1(3) . . ?
C12 C13 H13 120.4 . . ?
C14 C13 H13 120.4 . . ?
C1 N1 Pt1 124.78(18) . . ?
C1 N1 C10 119.9(2) . . ?
C10 N1 Pt1 115.23(17) . . ?

loop_
_geom_bond_atom_site_label_1
_geom_bond_atom_site_label_2
_geom_bond_distance
_geom_bond_site_symmetry_2
_geom_bond_publ_flag
Pt1 Cl1 2.3279(6) . ?
Pt1 O1 1.9982(17) . ?
Pt1 N2 2.003(2) . ?
Pt1 N1 1.954(2) . ?
O4 H4A 0.8700 . ?
O4 H4B 0.8702 . ?
O2 C8 1.440(3) . ?
O2 C4 1.369(3) . ?
O1 C3 1.312(3) . ?
N2 C11 1.350(3) . ?
N2 C15 1.357(3) . ?
C1 H1 0.9500 . ?
C1 C2 1.425(4) . ?
C1 N1 1.286(3) . ?
C10 H10A 0.9900 . ?
C10 H10B 0.9900 . ?
C10 C11 1.488(4) . ?
C10 N1 1.471(3) . ?
C11 C12 1.384(4) . ?
C3 C2 1.424(4) . ?
C3 C4 1.431(4) . ?
C2 C7 1.419(4) . ?
C8 H8A 0.9900 . ?
C8 H8B 0.9900 . ?
C8 C9 1.506(5) . ?
C6 H6 0.9500 . ?
C6 C5 1.398(4) . ?
C6 C7 1.366(4) . ?
C5 H5 0.9500 . ?
C5 C4 1.380(4) . ?
C7 H7 0.9500 . ?
C12 H12 0.9500 . ?
C12 C13 1.378(5) . ?
C9 H9A 0.9800 . ?
C9 H9B 0.9800 . ?
C9 H9C 0.9800 . ?
C15 H15 0.9500 . ?
C15 C14 1.376(4) . ?
C14 H14 0.9500 . ?
C14 C13 1.382(4) . ?
C13 H13 0.9500 . ?

loop_
_geom_torsion_atom_site_label_1
_geom_torsion_atom_site_label_2
_geom_torsion_atom_site_label_3
_geom_torsion_atom_site_label_4
_geom_torsion
_geom_torsion_site_symmetry_1
_geom_torsion_site_symmetry_2
_geom_torsion_site_symmetry_3
_geom_torsion_site_symmetry_4
_geom_torsion_publ_flag
Pt1 O1 C3 C2 -0.1(3) . . . . ?
Pt1 O1 C3 C4 179.92(16) . . . . ?
Pt1 N2 C11 C10 -1.5(3) . . . . ?
Pt1 N2 C11 C12 179.50(19) . . . . ?
Pt1 N2 C15 C14 179.88(19) . . . . ?
O1 C3 C2 C1 -0.8(4) . . . . ?
O1 C3 C2 C7 178.7(2) . . . . ?
O1 C3 C4 O2 1.1(3) . . . . ?
O1 C3 C4 C5 -179.0(2) . . . . ?
N2 C11 C12 C13 0.4(4) . . . . ?
N2 C15 C14 C13 0.9(4) . . . . ?
C1 C2 C7 C6 -179.7(2) . . . . ?
C10 C11 C12 C13 -178.5(2) . . . . ?
C11 N2 C15 C14 -0.6(4) . . . . ?
C11 C10 N1 Pt1 -3.3(3) . . . . ?
C11 C10 N1 C1 179.5(2) . . . . ?
C11 C12 C13 C14 -0.1(4) . . . . ?
C3 C2 C7 C6 0.7(4) . . . . ?
C2 C1 N1 Pt1 1.0(4) . . . . ?
C2 C1 N1 C10 177.9(2) . . . . ?
C2 C3 C4 O2 -178.9(2) . . . . ?
C2 C3 C4 C5 1.0(4) . . . . ?
C8 O2 C4 C3 178.6(2) . . . . ?
C8 O2 C4 C5 -1.3(4) . . . . ?
C6 C5 C4 O2 179.7(2) . . . . ?
C6 C5 C4 C3 -0.2(4) . . . . ?
C5 C6 C7 C2 0.2(4) . . . . ?
C4 O2 C8 C9 -177.1(3) . . . . ?
C4 C3 C2 C1 179.2(2) . . . . ?
C4 C3 C2 C7 -1.3(3) . . . . ?
C7 C6 C5 C4 -0.5(4) . . . . ?
C15 N2 C11 C10 178.9(2) . . . . ?
C15 N2 C11 C12 -0.1(4) . . . . ?
C15 C14 C13 C12 -0.6(4) . . . . ?
N1 C1 C2 C3 0.3(4) . . . . ?
N1 C1 C2 C7 -179.2(2) . . . . ?
N1 C10 C11 N2 3.1(3) . . . . ?
N1 C10 C11 C12 -177.9(2) . . . . ?
